data_2022818
loop_
_publ_author_name
Vinaya,
'Basavaraju, Yeriyur B.'
'Yathirajan, Hemmige S.'
'Parkin, Sean'

_publ_section_title
;
 Crystal structures of four organic salts of trihexyphenidyl at
 90&#x2005;K
;
_journal_coeditor_code VM2286
_journal_issue 8
_journal_name_full 'Acta Crystallographica Section E Crystallographic Communications'
_journal_paper_doi 10.1107/S2056989023005960
_journal_volume 79
_journal_year 2023
_chemical_formula_iupac 'C20 H32 N O +, C7 H4 Br O2 -'
_chemical_formula_moiety 'C20 H32 N O +, C7 H4 Br O2 -'
_chemical_formula_sum 'C27 H36 Br N O3'
_chemical_formula_weight 502.48
_chemical_name_common
;
Trihexyphenidylium 4-bromobenzoate
;
_chemical_name_systematic
;
1-(3-Cyclohexyl-3-hydroxy-3-phenylpropyl)piperidin-1-ium 4-bromobenzoate
;
_space_group_crystal_system monoclinic
_space_group_IT_number 14
_space_group_name_Hall '-P 2yn'
_space_group_name_H-M_alt 'P 1 21/n 1'
_atom_sites_solution_hydrogens mixed
_atom_sites_solution_primary direct
_atom_sites_solution_secondary difmap
_audit_creation_method 'SHELXL-2019/2 and CIFFIX'
_cell_angle_alpha 90
_cell_angle_beta 97.345(3)
_cell_angle_gamma 90
_cell_formula_units_Z 4
_cell_length_a 6.2422(4)
_cell_length_b 17.8126(14)
_cell_length_c 21.9938(19)
_cell_measurement_reflns_used 9837
_cell_measurement_temperature 90.0(2)
_cell_measurement_theta_max 27.49
_cell_measurement_theta_min 2.19
_cell_volume 2425.4(3)
_computing_cell_refinement
;
<i>APEX3</i> (Bruker, 2016)
;
_computing_data_collection
;
<i>APEX3</i> (Bruker, 2016)
;
_computing_data_reduction
;
<i>APEX3</i> (Bruker, 2016)
;
_computing_molecular_graphics
;
<i>XP</i> in <i>SHELXTL</i> (Sheldrick, 2008) and
<i>Mercury</i> (Macrae <i>et al.</i>, 2020)
;
_computing_publication_material
;
<i>SHELX</i> (Sheldrick, 2008) and <i>publCIF</i> (Westrip,
2010)
;
_computing_structure_refinement
;
<i>SHELXL2019/2</i> (Sheldrick, 2015b)
;
_computing_structure_solution
;
<i>SHELXT</i> (Sheldrick, 2015a)
;
_diffrn_ambient_temperature 90.0(2)
_diffrn_detector_area_resol_mean 7.41
_diffrn_measured_fraction_theta_full 1.000
_diffrn_measured_fraction_theta_max 0.998
_diffrn_measurement_device_type 'Bruker D8 Venture dual source'
_diffrn_measurement_method '\f and \w scans'
_diffrn_radiation_type MoK\a
_diffrn_radiation_wavelength 0.71073
_diffrn_reflns_av_R_equivalents 0.0485
_diffrn_reflns_av_unetI/netI 0.0404
_diffrn_reflns_limit_h_max 8
_diffrn_reflns_limit_h_min -8
_diffrn_reflns_limit_k_max 23
_diffrn_reflns_limit_k_min -21
_diffrn_reflns_limit_l_max 28
_diffrn_reflns_limit_l_min -28
_diffrn_reflns_number 40844
_diffrn_reflns_theta_full 25.242
_diffrn_reflns_theta_max 27.518
_diffrn_reflns_theta_min 1.867
_diffrn_source microsource
_exptl_absorpt_coefficient_mu 1.723
_exptl_absorpt_correction_T_max 0.862
_exptl_absorpt_correction_T_min 0.740
_exptl_absorpt_correction_type multi-scan
_exptl_absorpt_process_details
;
(<i>SADABS</i>; Krause <i>et al.</i>, 2015)
;
_exptl_crystal_colour colourless
_exptl_crystal_density_diffrn 1.376
_exptl_crystal_description rod
_exptl_crystal_F_000 1056
_exptl_crystal_size_max 0.200
_exptl_crystal_size_mid 0.080
_exptl_crystal_size_min 0.070
_refine_diff_density_max 0.329
_refine_diff_density_min -0.384
_refine_ls_extinction_method none
_refine_ls_goodness_of_fit_ref 1.130
_refine_ls_hydrogen_treatment mixed
_refine_ls_matrix_type full
_refine_ls_number_parameters 334
_refine_ls_number_reflns 5566
_refine_ls_number_restraints 68
_refine_ls_restrained_S_all 1.127
_refine_ls_R_factor_all 0.0482
_refine_ls_R_factor_gt 0.0367
_refine_ls_shift/su_max 0.001
_refine_ls_shift/su_mean 0.000
_refine_ls_structure_factor_coef Fsqd
_refine_ls_weighting_details 'w=1/[\s^2^(Fo^2^)+(0.0033P)^2^+2.5530P] where P=(Fo^2^+2Fc^2^)/3'
_refine_ls_weighting_scheme calc
_refine_ls_wR_factor_gt 0.0712
_refine_ls_wR_factor_ref 0.0737
_reflns_number_gt 4634
_reflns_number_total 5566
_reflns_threshold_expression 'I > 2\s(I)'
_cod_data_source_file vm2286sup1.cif
_cod_data_source_block III
_cod_original_sg_symbol_H-M 'P 21/n'
_cod_database_code 2022818
_shelx_space_group_comment
;
The symmetry employed for this shelxl refinement is uniquely defined
by the following loop, which should always be used as a source of
symmetry information in preference to the above space-group names.
They are only intended as comments.
;
_shelx_estimated_absorpt_t_min 0.724
_shelx_estimated_absorpt_t_max 0.889

loop_
_space_group_symop_operation_xyz
'x, y, z'
'-x+1/2, y+1/2, -z+1/2'
'-x, -y, -z'
'x-1/2, -y-1/2, z-1/2'

loop_
_atom_site_type_symbol
_atom_site_label
_atom_site_fract_x
_atom_site_fract_y
_atom_site_fract_z
_atom_site_U_iso_or_equiv
_atom_site_adp_type
_atom_site_calc_flag
_atom_site_occupancy
_atom_site_disorder_assembly
_atom_site_disorder_group
N N1 -0.0077(3) 0.73580(11) 0.72464(8) 0.0168(4) Uani d 1 . .
H H1N 0.057(4) 0.6878(14) 0.7274(11) 0.020 Uiso d 1 . .
O O1 0.2444(2) 0.71420(9) 0.56823(7) 0.0167(3) Uani d 1 . .
H H1O 0.277(4) 0.6811(15) 0.5928(12) 0.025 Uiso d 1 . .
C C1 0.0138(3) 0.71331(12) 0.55325(9) 0.0159(4) Uani d 1 . .
C C2 -0.0881(3) 0.70260(12) 0.61312(9) 0.0158(4) Uani d 1 . .
H H2A -0.247256 0.706091 0.604115 0.019 Uiso calc 1 . .
H H2B -0.051482 0.652058 0.630093 0.019 Uiso calc 1 . .
C C3 -0.0063(4) 0.76191(13) 0.66025(10) 0.0182(5) Uani d 1 . .
H H3A 0.142919 0.776098 0.654261 0.022 Uiso calc 1 . .
H H3B -0.097808 0.807276 0.653383 0.022 Uiso calc 1 . .
C C4 -0.2313(3) 0.72756(13) 0.74133(10) 0.0170(5) Uani d 1 . .
H H4A -0.313965 0.692199 0.712543 0.020 Uiso calc 1 . .
H H4B -0.305374 0.776800 0.737427 0.020 Uiso calc 1 . .
C C5 -0.2278(4) 0.69889(14) 0.80611(10) 0.0229(5) Uani d 1 . .
H H5A -0.165578 0.647694 0.809116 0.027 Uiso calc 1 . .
H H5B -0.377383 0.695961 0.816399 0.027 Uiso calc 1 . .
C C6 -0.0946(4) 0.75021(18) 0.85167(11) 0.0359(7) Uani d 1 . .
H H6A -0.163886 0.800210 0.851709 0.043 Uiso calc 1 . .
H H6B -0.086857 0.728925 0.893473 0.043 Uiso calc 1 . .
C C7 0.1317(4) 0.7579(2) 0.83370(12) 0.0497(9) Uani d 1 . .
H H7A 0.216628 0.793139 0.862134 0.060 Uiso calc 1 . .
H H7B 0.204808 0.708516 0.837223 0.060 Uiso calc 1 . .
C C8 0.1239(4) 0.78670(18) 0.76852(11) 0.0351(7) Uani d 1 . .
H H8A 0.060303 0.837693 0.765682 0.042 Uiso calc 1 . .
H H8B 0.272461 0.790033 0.757489 0.042 Uiso calc 1 . .
C C9 -0.0707(13) 0.6559(4) 0.5074(3) 0.0136(11) Uani d 0.508(5) A 1
C C10 0.0709(11) 0.6299(3) 0.4673(3) 0.0173(14) Uani d 0.508(5) A 1
H H10 0.213821 0.649190 0.470634 0.021 Uiso calc 0.508(5) A 1
C C11 0.0044(10) 0.5755(4) 0.4219(3) 0.0235(14) Uani d 0.508(5) A 1
H H11 0.101919 0.558842 0.394960 0.028 Uiso calc 0.508(5) A 1
C C12 -0.2045(12) 0.5462(5) 0.4169(4) 0.0273(17) Uani d 0.508(5) A 1
H H12 -0.249979 0.509381 0.386694 0.033 Uiso calc 0.508(5) A 1
C C13 -0.3456(12) 0.5716(3) 0.4567(3) 0.0207(13) Uani d 0.508(5) A 1
H H13 -0.487721 0.551647 0.453643 0.025 Uiso calc 0.508(5) A 1
C C14 -0.2813(14) 0.6259(4) 0.5010(3) 0.0136(12) Uani d 0.508(5) A 1
H H14 -0.380815 0.642943 0.527248 0.016 Uiso calc 0.508(5) A 1
C C15 -0.039(2) 0.7975(6) 0.5267(4) 0.0138(11) Uani d 0.508(5) A 1
H H15 0.015215 0.833325 0.560196 0.017 Uiso calc 0.508(5) A 1
C C16 0.0816(18) 0.8153(6) 0.4728(4) 0.0180(14) Uani d 0.508(5) A 1
H H16A 0.237713 0.805671 0.484359 0.022 Uiso calc 0.508(5) A 1
H H16B 0.029602 0.781937 0.438020 0.022 Uiso calc 0.508(5) A 1
C C17 0.049(2) 0.8963(7) 0.4531(5) 0.0236(9) Uani d 0.508(5) A 1
H H17A 0.114029 0.929526 0.486503 0.028 Uiso calc 0.508(5) A 1
H H17B 0.123234 0.905569 0.416712 0.028 Uiso calc 0.508(5) A 1
C C18 -0.188(2) 0.9152(6) 0.4378(4) 0.0220(15) Uani d 0.508(5) A 1
H H18A -0.203745 0.969529 0.428832 0.026 Uiso calc 0.508(5) A 1
H H18B -0.248717 0.887262 0.400652 0.026 Uiso calc 0.508(5) A 1
C C19 -0.313(2) 0.8955(8) 0.4901(6) 0.0214(18) Uani d 0.508(5) A 1
H H19A -0.468747 0.904270 0.477411 0.026 Uiso calc 0.508(5) A 1
H H19B -0.265974 0.928465 0.525560 0.026 Uiso calc 0.508(5) A 1
C C20 -0.277(2) 0.8140(7) 0.5091(6) 0.0169(11) Uani d 0.508(5) A 1
H H20A -0.335805 0.780907 0.474794 0.020 Uiso calc 0.508(5) A 1
H H20B -0.356185 0.803143 0.544407 0.020 Uiso calc 0.508(5) A 1
C C9' -0.049(2) 0.7826(6) 0.5209(3) 0.0138(11) Uani d 0.492(5) A 2
C C10' 0.1019(19) 0.8232(7) 0.4919(4) 0.0180(14) Uani d 0.492(5) A 2
H H10' 0.245495 0.804915 0.493673 0.022 Uiso calc 0.492(5) A 2
C C11' 0.045(2) 0.8903(7) 0.4604(5) 0.0236(9) Uani d 0.492(5) A 2
H H11' 0.149052 0.916842 0.440915 0.028 Uiso calc 0.492(5) A 2
C C12' -0.166(2) 0.9180(6) 0.4577(4) 0.0220(15) Uani d 0.492(5) A 2
H H12' -0.204684 0.963546 0.436680 0.026 Uiso calc 0.492(5) A 2
C C13' -0.318(2) 0.8781(8) 0.4861(6) 0.0214(18) Uani d 0.492(5) A 2
H H13' -0.461470 0.896431 0.484072 0.026 Uiso calc 0.492(5) A 2
C C14' -0.261(2) 0.8112(8) 0.5175(5) 0.0169(11) Uani d 0.492(5) A 2
H H14' -0.365777 0.784779 0.536804 0.020 Uiso calc 0.492(5) A 2
C C15' -0.0302(14) 0.6403(5) 0.5099(4) 0.0136(11) Uani d 0.492(5) A 2
H H15' 0.024398 0.595835 0.534938 0.016 Uiso calc 0.492(5) A 2
C C16' -0.2696(15) 0.6269(4) 0.4891(4) 0.0173(14) Uani d 0.492(5) A 2
H H16C -0.329759 0.669833 0.463868 0.021 Uiso calc 0.492(5) A 2
H H16D -0.347887 0.623333 0.525389 0.021 Uiso calc 0.492(5) A 2
C C17' -0.3021(13) 0.5547(4) 0.4518(3) 0.0235(14) Uani d 0.492(5) A 2
H H17C -0.257359 0.511378 0.478574 0.028 Uiso calc 0.492(5) A 2
H H17D -0.457395 0.548808 0.436556 0.028 Uiso calc 0.492(5) A 2
C C18' -0.1755(13) 0.5547(6) 0.3986(4) 0.0273(17) Uani d 0.492(5) A 2
H H18C -0.235017 0.593147 0.368608 0.033 Uiso calc 0.492(5) A 2
H H18D -0.190455 0.505129 0.378042 0.033 Uiso calc 0.492(5) A 2
C C19' 0.0624(11) 0.5707(4) 0.4184(4) 0.0207(13) Uani d 0.492(5) A 2
H H19C 0.127161 0.528577 0.443714 0.025 Uiso calc 0.492(5) A 2
H H19D 0.138378 0.574622 0.381633 0.025 Uiso calc 0.492(5) A 2
C C20' 0.0923(11) 0.6428(3) 0.4547(3) 0.0136(12) Uani d 0.492(5) A 2
H H20C 0.040000 0.685599 0.428151 0.016 Uiso calc 0.492(5) A 2
H H20D 0.247886 0.650653 0.468583 0.016 Uiso calc 0.492(5) A 2
Br Br1 1.04489(4) 0.39057(2) 0.85717(2) 0.02363(7) Uani d 1 . .
O O2 0.1997(3) 0.60868(11) 0.73749(8) 0.0373(5) Uani d 1 . .
O O3 0.3993(2) 0.61835(10) 0.66054(7) 0.0260(4) Uani d 1 . .
C C21 0.3598(3) 0.59223(12) 0.71036(11) 0.0194(5) Uani d 1 . .
C C22 0.5195(3) 0.53769(12) 0.74351(10) 0.0167(4) Uani d 1 . .
C C23 0.4884(3) 0.51112(12) 0.80118(10) 0.0179(5) Uani d 1 . .
H H23 0.359419 0.523381 0.817674 0.022 Uiso calc 1 . .
C C24 0.6430(3) 0.46708(12) 0.83480(10) 0.0194(5) Uani d 1 . .
H H24 0.622186 0.449348 0.874355 0.023 Uiso calc 1 . .
C C25 0.8289(3) 0.44938(12) 0.80955(10) 0.0177(5) Uani d 1 . .
C C26 0.8621(4) 0.47302(13) 0.75203(10) 0.0203(5) Uani d 1 . .
H H26 0.989445 0.459348 0.735240 0.024 Uiso calc 1 . .
C C27 0.7050(4) 0.51743(13) 0.71895(10) 0.0198(5) Uani d 1 . .
H H27 0.724997 0.534080 0.679027 0.024 Uiso calc 1 . .

loop_
_atom_site_aniso_label
_atom_site_aniso_U_11
_atom_site_aniso_U_22
_atom_site_aniso_U_33
_atom_site_aniso_U_12
_atom_site_aniso_U_13
_atom_site_aniso_U_23
N1 0.0140(9) 0.0254(11) 0.0109(9) -0.0013(8) 0.0013(7) -0.0019(8)
O1 0.0117(7) 0.0229(8) 0.0150(8) -0.0010(6) -0.0003(6) 0.0023(7)
C1 0.0122(10) 0.0235(12) 0.0118(10) -0.0025(9) 0.0003(8) -0.0001(9)
C2 0.0151(10) 0.0199(11) 0.0125(10) -0.0023(8) 0.0023(8) 0.0008(9)
C3 0.0206(11) 0.0214(12) 0.0131(11) -0.0044(9) 0.0039(9) -0.0015(9)
C4 0.0121(10) 0.0224(12) 0.0166(11) -0.0006(9) 0.0024(8) -0.0020(9)
C5 0.0185(11) 0.0355(14) 0.0153(11) -0.0019(10) 0.0050(9) -0.0003(10)
C6 0.0314(14) 0.066(2) 0.0111(12) -0.0133(13) 0.0044(10) -0.0086(12)
C7 0.0289(14) 0.106(3) 0.0136(13) -0.0268(16) -0.0004(11) -0.0079(15)
C8 0.0240(13) 0.066(2) 0.0152(12) -0.0213(13) 0.0032(10) -0.0122(13)
C9 0.010(3) 0.016(3) 0.0147(13) 0.005(2) 0.0003(15) -0.0024(15)
C10 0.018(2) 0.021(2) 0.015(3) -0.0014(17) 0.007(2) 0.0028(17)
C11 0.014(3) 0.031(2) 0.026(3) 0.003(2) 0.002(2) -0.0068(19)
C12 0.031(2) 0.018(2) 0.033(5) -0.0048(18) 0.005(3) -0.006(3)
C13 0.012(3) 0.027(2) 0.023(2) 0.0010(19) 0.0031(18) -0.0044(19)
C14 0.018(2) 0.015(2) 0.009(2) -0.0039(16) 0.0064(18) 0.0009(16)
C15 0.0178(16) 0.011(4) 0.0123(15) -0.002(2) 0.0011(14) -0.0014(13)
C16 0.017(2) 0.021(2) 0.016(5) 0.0001(17) 0.002(3) 0.002(3)
C17 0.0258(12) 0.0229(19) 0.023(2) -0.0011(13) 0.0057(15) 0.0057(17)
C18 0.031(3) 0.0148(14) 0.020(5) 0.0005(15) 0.000(4) -0.003(3)
C19 0.0196(12) 0.023(6) 0.0208(17) 0.002(3) 0.0011(12) -0.003(3)
C20 0.020(2) 0.0185(13) 0.013(3) -0.0013(13) 0.0026(19) 0.0011(16)
C9' 0.0178(16) 0.011(4) 0.0123(15) -0.002(2) 0.0011(14) -0.0014(13)
C10' 0.017(2) 0.021(2) 0.016(5) 0.0001(17) 0.002(3) 0.002(3)
C11' 0.0258(12) 0.0229(19) 0.023(2) -0.0011(13) 0.0057(15) 0.0057(17)
C12' 0.031(3) 0.0148(14) 0.020(5) 0.0005(15) 0.000(4) -0.003(3)
C13' 0.0196(12) 0.023(6) 0.0208(17) 0.002(3) 0.0011(12) -0.003(3)
C14' 0.020(2) 0.0185(13) 0.013(3) -0.0013(13) 0.0026(19) 0.0011(16)
C15' 0.010(3) 0.016(3) 0.0147(13) 0.005(2) 0.0003(15) -0.0024(15)
C16' 0.018(2) 0.021(2) 0.015(3) -0.0014(17) 0.007(2) 0.0028(17)
C17' 0.014(3) 0.031(2) 0.026(3) 0.003(2) 0.002(2) -0.0068(19)
C18' 0.031(2) 0.018(2) 0.033(5) -0.0048(18) 0.005(3) -0.006(3)
C19' 0.012(3) 0.027(2) 0.023(2) 0.0010(19) 0.0031(18) -0.0044(19)
C20' 0.018(2) 0.015(2) 0.009(2) -0.0039(16) 0.0064(18) 0.0009(16)
Br1 0.01870(11) 0.02277(12) 0.02920(13) 0.00452(10) 0.00219(9) 0.00522(11)
O2 0.0284(9) 0.0486(12) 0.0368(11) 0.0198(9) 0.0115(8) 0.0151(10)
O3 0.0226(8) 0.0305(10) 0.0236(9) 0.0012(7) -0.0021(7) 0.0081(8)
C21 0.0183(11) 0.0159(11) 0.0225(12) -0.0012(8) -0.0035(9) -0.0023(9)
C22 0.0182(10) 0.0134(10) 0.0179(11) -0.0007(8) -0.0003(9) -0.0033(9)
C23 0.0170(10) 0.0150(11) 0.0227(12) 0.0003(8) 0.0060(9) -0.0023(9)
C24 0.0216(11) 0.0171(11) 0.0204(12) 0.0005(9) 0.0056(9) 0.0011(9)
C25 0.0179(10) 0.0107(10) 0.0237(12) 0.0019(8) -0.0006(9) -0.0001(9)
C26 0.0183(11) 0.0197(12) 0.0237(12) 0.0027(9) 0.0059(9) -0.0017(10)
C27 0.0228(11) 0.0203(12) 0.0168(11) 0.0009(9) 0.0044(9) -0.0002(9)

loop_
_atom_type_symbol
_atom_type_description
_atom_type_scat_dispersion_real
_atom_type_scat_dispersion_imag
_atom_type_scat_source
C C 0.0033 0.0016 'International Tables Vol C Tables 4.2.6.8 and 6.1.1.4'
H H 0.0000 0.0000 'International Tables Vol C Tables 4.2.6.8 and 6.1.1.4'
Br Br -0.2901 2.4595 'International Tables Vol C Tables 4.2.6.8 and 6.1.1.4'
N N 0.0061 0.0033 'International Tables Vol C Tables 4.2.6.8 and 6.1.1.4'
O O 0.0106 0.0060 'International Tables Vol C Tables 4.2.6.8 and 6.1.1.4'

loop_
_geom_angle_atom_site_label_1
_geom_angle_atom_site_label_2
_geom_angle_atom_site_label_3
_geom_angle_site_symmetry_1
_geom_angle_site_symmetry_3
_geom_angle
_geom_angle_publ_flag
C3 N1 C8 . . 110.79(18) ?
C3 N1 C4 . . 112.51(16) ?
C8 N1 C4 . . 110.80(18) ?
C3 N1 H1N . . 106.7(15) ?
C8 N1 H1N . . 108.3(14) ?
C4 N1 H1N . . 107.5(15) ?
C1 O1 H1O . . 107.7(18) ?
O1 C1 C9' . . 107.6(6) ?
O1 C1 C9 . . 115.0(3) ?
O1 C1 C2 . . 108.39(16) ?
C9' C1 C2 . . 114.0(5) ?
C9 C1 C2 . . 110.2(3) ?
O1 C1 C15' . . 103.5(3) ?
C9' C1 C15' . . 112.3(3) ?
C2 C1 C15' . . 110.3(3) ?
O1 C1 C15 . . 102.8(5) ?
C9 C1 C15 . . 110.7(3) ?
C2 C1 C15 . . 109.5(4) ?
C3 C2 C1 . . 110.85(17) ?
C3 C2 H2A . . 109.5 ?
C1 C2 H2A . . 109.5 ?
C3 C2 H2B . . 109.5 ?
C1 C2 H2B . . 109.5 ?
H2A C2 H2B . . 108.1 ?
N1 C3 C2 . . 112.83(18) ?
N1 C3 H3A . . 109.0 ?
C2 C3 H3A . . 109.0 ?
N1 C3 H3B . . 109.0 ?
C2 C3 H3B . . 109.0 ?
H3A C3 H3B . . 107.8 ?
N1 C4 C5 . . 111.28(17) ?
N1 C4 H4A . . 109.4 ?
C5 C4 H4A . . 109.4 ?
N1 C4 H4B . . 109.4 ?
C5 C4 H4B . . 109.4 ?
H4A C4 H4B . . 108.0 ?
C4 C5 C6 . . 111.0(2) ?
C4 C5 H5A . . 109.4 ?
C6 C5 H5A . . 109.4 ?
C4 C5 H5B . . 109.4 ?
C6 C5 H5B . . 109.4 ?
H5A C5 H5B . . 108.0 ?
C7 C6 C5 . . 109.3(2) ?
C7 C6 H6A . . 109.8 ?
C5 C6 H6A . . 109.8 ?
C7 C6 H6B . . 109.8 ?
C5 C6 H6B . . 109.8 ?
H6A C6 H6B . . 108.3 ?
C8 C7 C6 . . 110.9(2) ?
C8 C7 H7A . . 109.5 ?
C6 C7 H7A . . 109.5 ?
C8 C7 H7B . . 109.5 ?
C6 C7 H7B . . 109.5 ?
H7A C7 H7B . . 108.0 ?
N1 C8 C7 . . 110.8(2) ?
N1 C8 H8A . . 109.5 ?
C7 C8 H8A . . 109.5 ?
N1 C8 H8B . . 109.5 ?
C7 C8 H8B . . 109.5 ?
H8A C8 H8B . . 108.1 ?
C10 C9 C14 . . 117.8(6) ?
C10 C9 C1 . . 117.2(6) ?
C14 C9 C1 . . 125.0(5) ?
C9 C10 C11 . . 121.2(5) ?
C9 C10 H10 . . 119.4 ?
C11 C10 H10 . . 119.4 ?
C12 C11 C10 . . 120.0(5) ?
C12 C11 H11 . . 120.0 ?
C10 C11 H11 . . 120.0 ?
C13 C12 C11 . . 119.1(6) ?
C13 C12 H12 . . 120.4 ?
C11 C12 H12 . . 120.4 ?
C14 C13 C12 . . 121.0(6) ?
C14 C13 H13 . . 119.5 ?
C12 C13 H13 . . 119.5 ?
C13 C14 C9 . . 120.9(6) ?
C13 C14 H14 . . 119.5 ?
C9 C14 H14 . . 119.5 ?
C16 C15 C20 . . 109.2(6) ?
C16 C15 C1 . . 112.1(8) ?
C20 C15 C1 . . 114.5(9) ?
C16 C15 H15 . . 106.9 ?
C20 C15 H15 . . 106.9 ?
C1 C15 H15 . . 106.9 ?
C17 C16 C15 . . 111.1(7) ?
C17 C16 H16A . . 109.4 ?
C15 C16 H16A . . 109.4 ?
C17 C16 H16B . . 109.4 ?
C15 C16 H16B . . 109.4 ?
H16A C16 H16B . . 108.0 ?
C18 C17 C16 . . 111.7(7) ?
C18 C17 H17A . . 109.3 ?
C16 C17 H17A . . 109.3 ?
C18 C17 H17B . . 109.3 ?
C16 C17 H17B . . 109.3 ?
H17A C17 H17B . . 107.9 ?
C19 C18 C17 . . 111.3(7) ?
C19 C18 H18A . . 109.4 ?
C17 C18 H18A . . 109.4 ?
C19 C18 H18B . . 109.4 ?
C17 C18 H18B . . 109.4 ?
H18A C18 H18B . . 108.0 ?
C18 C19 C20 . . 111.1(7) ?
C18 C19 H19A . . 109.4 ?
C20 C19 H19A . . 109.4 ?
C18 C19 H19B . . 109.4 ?
C20 C19 H19B . . 109.4 ?
H19A C19 H19B . . 108.0 ?
C19 C20 C15 . . 111.0(7) ?
C19 C20 H20A . . 109.4 ?
C15 C20 H20A . . 109.4 ?
C19 C20 H20B . . 109.4 ?
C15 C20 H20B . . 109.4 ?
H20A C20 H20B . . 108.0 ?
C10' C9' C14' . . 118.0(7) ?
C10' C9' C1 . . 120.3(11) ?
C14' C9' C1 . . 121.7(10) ?
C9' C10' C11' . . 121.3(7) ?
C9' C10' H10' . . 119.4 ?
C11' C10' H10' . . 119.4 ?
C12' C11' C10' . . 120.0(7) ?
C12' C11' H11' . . 120.0 ?
C10' C11' H11' . . 120.0 ?
C11' C12' C13' . . 119.4(7) ?
C11' C12' H12' . . 120.3 ?
C13' C12' H12' . . 120.3 ?
C12' C13' C14' . . 120.6(8) ?
C12' C13' H13' . . 119.7 ?
C14' C13' H13' . . 119.7 ?
C13' C14' C9' . . 120.8(8) ?
C13' C14' H14' . . 119.6 ?
C9' C14' H14' . . 119.6 ?
C20' C15' C16' . . 109.9(6) ?
C20' C15' C1 . . 112.6(6) ?
C16' C15' C1 . . 112.9(5) ?
C20' C15' H15' . . 107.0 ?
C16' C15' H15' . . 107.0 ?
C1 C15' H15' . . 107.0 ?
C15' C16' C17' . . 110.6(6) ?
C15' C16' H16C . . 109.5 ?
C17' C16' H16C . . 109.5 ?
C15' C16' H16D . . 109.5 ?
C17' C16' H16D . . 109.5 ?
H16C C16' H16D . . 108.1 ?
C18' C17' C16' . . 112.0(6) ?
C18' C17' H17C . . 109.2 ?
C16' C17' H17C . . 109.2 ?
C18' C17' H17D . . 109.2 ?
C16' C17' H17D . . 109.2 ?
H17C C17' H17D . . 107.9 ?
C17' C18' C19' . . 111.8(6) ?
C17' C18' H18C . . 109.3 ?
C19' C18' H18C . . 109.3 ?
C17' C18' H18D . . 109.3 ?
C19' C18' H18D . . 109.3 ?
H18C C18' H18D . . 107.9 ?
C20' C19' C18' . . 111.2(6) ?
C20' C19' H19C . . 109.4 ?
C18' C19' H19C . . 109.4 ?
C20' C19' H19D . . 109.4 ?
C18' C19' H19D . . 109.4 ?
H19C C19' H19D . . 108.0 ?
C19' C20' C15' . . 111.0(5) ?
C19' C20' H20C . . 109.4 ?
C15' C20' H20C . . 109.4 ?
C19' C20' H20D . . 109.4 ?
C15' C20' H20D . . 109.4 ?
H20C C20' H20D . . 108.0 ?
O3 C21 O2 . . 126.0(2) ?
O3 C21 C22 . . 118.2(2) ?
O2 C21 C22 . . 115.7(2) ?
C27 C22 C23 . . 119.2(2) ?
C27 C22 C21 . . 120.8(2) ?
C23 C22 C21 . . 119.9(2) ?
C24 C23 C22 . . 120.8(2) ?
C24 C23 H23 . . 119.6 ?
C22 C23 H23 . . 119.6 ?
C23 C24 C25 . . 118.6(2) ?
C23 C24 H24 . . 120.7 ?
C25 C24 H24 . . 120.7 ?
C26 C25 C24 . . 122.1(2) ?
C26 C25 Br1 . . 119.58(17) ?
C24 C25 Br1 . . 118.28(17) ?
C25 C26 C27 . . 118.5(2) ?
C25 C26 H26 . . 120.8 ?
C27 C26 H26 . . 120.8 ?
C22 C27 C26 . . 120.8(2) ?
C22 C27 H27 . . 119.6 ?
C26 C27 H27 . . 119.6 ?

loop_
_geom_bond_atom_site_label_1
_geom_bond_atom_site_label_2
_geom_bond_site_symmetry_2
_geom_bond_distance
_geom_bond_publ_flag
N1 C3 . 1.492(3) ?
N1 C8 . 1.492(3) ?
N1 C4 . 1.495(3) ?
N1 H1N . 0.95(2) ?
O1 C1 . 1.436(2) ?
O1 H1O . 0.81(3) ?
C1 C9' . 1.454(13) ?
C1 C9 . 1.485(10) ?
C1 C2 . 1.546(3) ?
C1 C15' . 1.615(11) ?
C1 C15 . 1.628(13) ?
C2 C3 . 1.522(3) ?
C2 H2A . 0.9900 ?
C2 H2B . 0.9900 ?
C3 H3A . 0.9900 ?
C3 H3B . 0.9900 ?
C4 C5 . 1.511(3) ?
C4 H4A . 0.9900 ?
C4 H4B . 0.9900 ?
C5 C6 . 1.522(3) ?
C5 H5A . 0.9900 ?
C5 H5B . 0.9900 ?
C6 C7 . 1.521(4) ?
C6 H6A . 0.9900 ?
C6 H6B . 0.9900 ?
C7 C8 . 1.517(4) ?
C7 H7A . 0.9900 ?
C7 H7B . 0.9900 ?
C8 H8A . 0.9900 ?
C8 H8B . 0.9900 ?
C9 C10 . 1.405(7) ?
C9 C14 . 1.409(7) ?
C10 C11 . 1.414(6) ?
C10 H10 . 0.9500 ?
C11 C12 . 1.396(7) ?
C11 H11 . 0.9500 ?
C12 C13 . 1.395(7) ?
C12 H12 . 0.9500 ?
C13 C14 . 1.395(6) ?
C13 H13 . 0.9500 ?
C14 H14 . 0.9500 ?
C15 C16 . 1.515(8) ?
C15 C20 . 1.520(8) ?
C15 H15 . 1.0000 ?
C16 C17 . 1.512(8) ?
C16 H16A . 0.9900 ?
C16 H16B . 0.9900 ?
C17 C18 . 1.511(8) ?
C17 H17A . 0.9900 ?
C17 H17B . 0.9900 ?
C18 C19 . 1.511(8) ?
C18 H18A . 0.9900 ?
C18 H18B . 0.9900 ?
C19 C20 . 1.519(8) ?
C19 H19A . 0.9900 ?
C19 H19B . 0.9900 ?
C20 H20A . 0.9900 ?
C20 H20B . 0.9900 ?
C9' C10' . 1.404(7) ?
C9' C14' . 1.408(7) ?
C10' C11' . 1.405(7) ?
C10' H10' . 0.9500 ?
C11' C12' . 1.396(7) ?
C11' H11' . 0.9500 ?
C12' C13' . 1.398(7) ?
C12' H12' . 0.9500 ?
C13' C14' . 1.401(7) ?
C13' H13' . 0.9500 ?
C14' H14' . 0.9500 ?
C15' C20' . 1.516(7) ?
C15' C16' . 1.525(8) ?
C15' H15' . 1.0000 ?
C16' C17' . 1.525(7) ?
C16' H16C . 0.9900 ?
C16' H16D . 0.9900 ?
C17' C18' . 1.493(7) ?
C17' H17C . 0.9900 ?
C17' H17D . 0.9900 ?
C18' C19' . 1.520(7) ?
C18' H18C . 0.9900 ?
C18' H18D . 0.9900 ?
C19' C20' . 1.512(7) ?
C19' H19C . 0.9900 ?
C19' H19D . 0.9900 ?
C20' H20C . 0.9900 ?
C20' H20D . 0.9900 ?
Br1 C25 . 1.911(2) ?
O2 C21 . 1.262(3) ?
O3 C21 . 1.244(3) ?
C21 C22 . 1.511(3) ?
C22 C27 . 1.387(3) ?
C22 C23 . 1.390(3) ?
C23 C24 . 1.382(3) ?
C23 H23 . 0.9500 ?
C24 C25 . 1.385(3) ?
C24 H24 . 0.9500 ?
C25 C26 . 1.374(3) ?
C26 C27 . 1.391(3) ?
C26 H26 . 0.9500 ?
C27 H27 . 0.9500 ?

loop_
_geom_hbond_atom_site_label_D
_geom_hbond_atom_site_label_H
_geom_hbond_atom_site_label_A
_geom_hbond_site_symmetry_A
_geom_hbond_distance_DH
_geom_hbond_distance_HA
_geom_hbond_distance_DA
_geom_hbond_angle_DHA
_geom_hbond_publ_flag
N1 H1N O2 . 0.95(2) 1.67(3) 2.606(3) 172(2) yes
O1 H1O O3 . 0.81(3) 1.94(3) 2.733(2) 167(3) yes
C3 H3A Br1 2_656 0.99 2.85 3.739(2) 149 yes
C4 H4A O3 1_455 0.99 2.39 3.348(3) 162 yes

loop_
_geom_torsion_atom_site_label_1
_geom_torsion_atom_site_label_2
_geom_torsion_atom_site_label_3
_geom_torsion_atom_site_label_4
_geom_torsion_site_symmetry_1
_geom_torsion_site_symmetry_2
_geom_torsion_site_symmetry_3
_geom_torsion_site_symmetry_4
_geom_torsion
_geom_torsion_publ_flag
O1 C1 C2 C3 . . . . 54.4(2) ?
C9' C1 C2 C3 . . . . -65.4(5) ?
C9 C1 C2 C3 . . . . -179.0(2) ?
C15' C1 C2 C3 . . . . 167.1(3) ?
C15 C1 C2 C3 . . . . -57.0(5) ?
C8 N1 C3 C2 . . . . 165.40(19) ?
C4 N1 C3 C2 . . . . -70.0(2) ?
C1 C2 C3 N1 . . . . -152.27(17) ?
C3 N1 C4 C5 . . . . 178.32(18) ?
C8 N1 C4 C5 . . . . -57.0(3) ?
N1 C4 C5 C6 . . . . 56.8(3) ?
C4 C5 C6 C7 . . . . -56.1(3) ?
C5 C6 C7 C8 . . . . 56.5(4) ?
C3 N1 C8 C7 . . . . -177.1(2) ?
C4 N1 C8 C7 . . . . 57.3(3) ?
C6 C7 C8 N1 . . . . -57.7(4) ?
O1 C1 C9 C10 . . . . -23.8(2) ?
C2 C1 C9 C10 . . . . -146.6(2) ?
C15 C1 C9 C10 . . . . 92.1(6) ?
O1 C1 C9 C14 . . . . 156.4(3) ?
C2 C1 C9 C14 . . . . 33.6(3) ?
C15 C1 C9 C14 . . . . -87.7(6) ?
C14 C9 C10 C11 . . . . 0.0(3) ?
C1 C9 C10 C11 . . . . -179.7(2) ?
C9 C10 C11 C12 . . . . -0.6(5) ?
C10 C11 C12 C13 . . . . 0.4(7) ?
C11 C12 C13 C14 . . . . 0.4(7) ?
C12 C13 C14 C9 . . . . -0.9(7) ?
C10 C9 C14 C13 . . . . 0.7(5) ?
C1 C9 C14 C13 . . . . -179.5(3) ?
O1 C1 C15 C16 . . . . 57.2(6) ?
C9 C1 C15 C16 . . . . -66.0(7) ?
C2 C1 C15 C16 . . . . 172.3(5) ?
O1 C1 C15 C20 . . . . -177.7(5) ?
C9 C1 C15 C20 . . . . 59.1(8) ?
C2 C1 C15 C20 . . . . -62.6(6) ?
C20 C15 C16 C17 . . . . 57.9(9) ?
C1 C15 C16 C17 . . . . -174.1(7) ?
C15 C16 C17 C18 . . . . -56.3(9) ?
C16 C17 C18 C19 . . . . 53.9(9) ?
C17 C18 C19 C20 . . . . -54.1(9) ?
C18 C19 C20 C15 . . . . 56.9(9) ?
C16 C15 C20 C19 . . . . -58.3(8) ?
C1 C15 C20 C19 . . . . 175.0(6) ?
O1 C1 C9' C10' . . . . 21.4(4) ?
C2 C1 C9' C10' . . . . 141.6(4) ?
C15' C1 C9' C10' . . . . -92.0(5) ?
O1 C1 C9' C14' . . . . -158.7(5) ?
C2 C1 C9' C14' . . . . -38.4(5) ?
C15' C1 C9' C14' . . . . 88.0(6) ?
C14' C9' C10' C11' . . . . 0.0(4) ?
C1 C9' C10' C11' . . . . 180.0(3) ?
C9' C10' C11' C12' . . . . 0.3(6) ?
C10' C11' C12' C13' . . . . -0.5(8) ?
C11' C12' C13' C14' . . . . 0.5(8) ?
C12' C13' C14' C9' . . . . -0.3(8) ?
C10' C9' C14' C13' . . . . 0.0(6) ?
C1 C9' C14' C13' . . . . -179.9(4) ?
O1 C1 C15' C20' . . . . -56.1(5) ?
C9' C1 C15' C20' . . . . 59.8(8) ?
C2 C1 C15' C20' . . . . -171.9(4) ?
O1 C1 C15' C16' . . . . 178.7(4) ?
C9' C1 C15' C16' . . . . -65.4(8) ?
C2 C1 C15' C16' . . . . 63.0(6) ?
C20' C15' C16' C17' . . . . 56.9(8) ?
C1 C15' C16' C17' . . . . -176.4(5) ?
C15' C16' C17' C18' . . . . -55.4(9) ?
C16' C17' C18' C19' . . . . 53.7(9) ?
C17' C18' C19' C20' . . . . -54.1(9) ?
C18' C19' C20' C15' . . . . 56.5(8) ?
C16' C15' C20' C19' . . . . -58.1(8) ?
C1 C15' C20' C19' . . . . 175.1(5) ?
O3 C21 C22 C27 . . . . 0.0(3) ?
O2 C21 C22 C27 . . . . -177.9(2) ?
O3 C21 C22 C23 . . . . 175.7(2) ?
O2 C21 C22 C23 . . . . -2.2(3) ?
C27 C22 C23 C24 . . . . 2.1(3) ?
C21 C22 C23 C24 . . . . -173.6(2) ?
C22 C23 C24 C25 . . . . -0.6(3) ?
C23 C24 C25 C26 . . . . -1.2(3) ?
C23 C24 C25 Br1 . . . . 178.47(16) ?
C24 C25 C26 C27 . . . . 1.3(3) ?
Br1 C25 C26 C27 . . . . -178.31(17) ?
C23 C22 C27 C26 . . . . -2.0(3) ?
C21 C22 C27 C26 . . . . 173.8(2) ?
C25 C26 C27 C22 . . . . 0.3(3) ?

_cod_database_fobs_code 2022818
